data_7001652
loop_
_publ_author_name
'Gronde, Ingo'
'Neumann, Beate'
'Willner, Alexander'
'Pape, Tania'
'Mitzel, Norbert W.'

_publ_section_title
;
 Syntheses and structures of
 (N&#x2032;,N&#x2032;-dimethylhydrazido)silanes
;
_journal_issue 27
_journal_name_full 'Dalton Transactions'
_journal_page_first 5300
_journal_page_last 5309
_journal_paper_doi 10.1039/b900293f
_journal_year 2009
_chemical_formula_moiety 'C10 H19 Cl N4 Si'
_chemical_formula_sum 'C10 H19 Cl N4 Si'
_chemical_formula_weight 258.83
_chemical_name_common Chloro-(bis-dimethylhydrazino)-phenylsilane
_chemical_name_systematic
;
?
;
_space_group_IT_number 19
_symmetry_cell_setting orthorhombic
_symmetry_space_group_name_Hall 'P 2ac 2ab'
_symmetry_space_group_name_H-M 'P 21 21 21'
_atom_sites_solution_hydrogens geom
_atom_sites_solution_primary direct
_atom_sites_solution_secondary difmap
_audit_creation_method SHELXL-97
_cell_angle_alpha 90.00
_cell_angle_beta 90.00
_cell_angle_gamma 90.00
_cell_formula_units_Z 4
_cell_length_a 8.9720(8)
_cell_length_b 12.1156(10)
_cell_length_c 12.9035(10)
_cell_measurement_reflns_used 900
_cell_measurement_temperature 153(2)
_cell_measurement_theta_max 72.39
_cell_measurement_theta_min 5.01
_cell_volume 1402.6(2)
_computing_cell_refinement 'Bruker XSCANS'
_computing_data_collection 'Bruker XSCANS'
_computing_data_reduction 'Bruker SHELXTL'
_computing_molecular_graphics 'Bruker SHELXTL'
_computing_publication_material 'Bruker SHELXTL'
_computing_structure_refinement 'SHELXL-97 (Sheldrick, 1997)'
_computing_structure_solution 'SHELXS-97 (Sheldrick, 1990)'
_diffrn_ambient_temperature 153(2)
_diffrn_detector_area_resol_mean 80
_diffrn_measured_fraction_theta_full 0.971
_diffrn_measured_fraction_theta_max 0.971
_diffrn_measurement_device_type 'CCD area detector'
_diffrn_measurement_method '\w and \phi scans'
_diffrn_radiation_monochromator graphite
_diffrn_radiation_source 'rotating anode'
_diffrn_radiation_type CuK\a
_diffrn_radiation_wavelength 1.54186
_diffrn_reflns_av_R_equivalents 0.0358
_diffrn_reflns_av_sigmaI/netI 0.0380
_diffrn_reflns_limit_h_max 8
_diffrn_reflns_limit_h_min -10
_diffrn_reflns_limit_k_max 14
_diffrn_reflns_limit_k_min -14
_diffrn_reflns_limit_l_max 15
_diffrn_reflns_limit_l_min -14
_diffrn_reflns_number 8190
_diffrn_reflns_theta_full 72.39
_diffrn_reflns_theta_max 72.39
_diffrn_reflns_theta_min 5.01
_exptl_absorpt_coefficient_mu 3.084
_exptl_absorpt_correction_T_max 0.9342
_exptl_absorpt_correction_T_min 0.3492
_exptl_absorpt_correction_type multi-scan
_exptl_absorpt_process_details 'SADABS - Bruker Nonius - V2.10'
_exptl_crystal_colour colourless
_exptl_crystal_density_diffrn 1.226
_exptl_crystal_density_method 'not measured'
_exptl_crystal_description plate
_exptl_crystal_F_000 552
_exptl_crystal_size_max 0.4
_exptl_crystal_size_mid 0.22
_exptl_crystal_size_min 0.04
_refine_diff_density_max 0.527
_refine_diff_density_min -0.273
_refine_diff_density_rms 0.067
_refine_ls_abs_structure_details 'Flack H D (1983), Acta Cryst. A39, 876-881'
_refine_ls_abs_structure_Flack 0.01(2)
_refine_ls_extinction_method none
_refine_ls_goodness_of_fit_ref 1.007
_refine_ls_hydrogen_treatment mixed
_refine_ls_matrix_type full
_refine_ls_number_parameters 157
_refine_ls_number_reflns 2651
_refine_ls_number_restraints 0
_refine_ls_restrained_S_all 1.007
_refine_ls_R_factor_all 0.0528
_refine_ls_R_factor_gt 0.0451
_refine_ls_shift/su_max 0.000
_refine_ls_shift/su_mean 0.000
_refine_ls_structure_factor_coef Fsqd
_refine_ls_weighting_details 'calc w=1/[\s^2^(Fo^2^)+(0.0816P)^2^+0.0000P] where P=(Fo^2^+2Fc^2^)/3'
_refine_ls_weighting_scheme calc
_refine_ls_wR_factor_gt 0.1093
_refine_ls_wR_factor_ref 0.1154
_reflns_number_gt 2338
_reflns_number_total 2651
_reflns_threshold_expression >2sigma(I)
_cod_data_source_file b900293f.txt
_cod_data_source_block comp_5
_cod_depositor_comments
;
The following automatic conversions were performed:
'_symmetry_cell_setting' value 'Orthorhombic' changed to 'orthorhombic'
according to '/home/saulius/struct/CIF-dictionaries/cif_core.dic'
dictionary named 'cif_core.dic' version 2.4.1 from 2010-06-29.

Automatic conversion script
Id: cif_fix_enum 1527 2010-12-29 10:47:43Z saulius 

The following automatic conversions were performed:

'_exptl_absorpt_correction_type' tag value 'multi-scans' was replaced
with 'multi-scan' value.

Automatic conversion script
Id: cif_fix_values 1646 2011-03-28 12:23:43Z adriana 
;
_cod_original_sg_symbol_H-M P2(1)2(1)2(1)
_cod_database_code 7001652

loop_
_symmetry_equiv_pos_as_xyz
'x, y, z'
'-x+1/2, -y, z+1/2'
'-x, y+1/2, -z+1/2'
'x+1/2, -y+1/2, -z'

loop_
_atom_site_label
_atom_site_type_symbol
_atom_site_fract_x
_atom_site_fract_y
_atom_site_fract_z
_atom_site_U_iso_or_equiv
_atom_site_adp_type
_atom_site_occupancy
_atom_site_symmetry_multiplicity
_atom_site_calc_flag
_atom_site_refinement_flags
_atom_site_disorder_assembly
_atom_site_disorder_group
Si1 Si 0.79252(8) 0.51056(6) 0.71003(6) 0.0214(2) Uani 1 1 d . . .
Cl1 Cl 0.88422(8) 0.35552(6) 0.74458(6) 0.0329(2) Uani 1 1 d . . .
N1 N 0.8346(3) 0.5557(2) 0.58952(19) 0.0273(6) Uani 1 1 d . . .
N2 N 0.9803(3) 0.5964(2) 0.5688(2) 0.0313(6) Uani 1 1 d . . .
N3 N 0.8633(3) 0.6057(2) 0.79305(19) 0.0258(6) Uani 1 1 d . . .
N4 N 0.8646(3) 0.5855(2) 0.90256(17) 0.0268(6) Uani 1 1 d . . .
C1 C 1.0600(4) 0.5191(4) 0.5021(3) 0.0453(10) Uani 1 1 d . . .
H1B H 1.0693 0.4478 0.5373 0.068 Uiso 1 1 calc R . .
H1C H 1.1595 0.5483 0.4868 0.068 Uiso 1 1 calc R . .
H1D H 1.0047 0.5093 0.4372 0.068 Uiso 1 1 calc R . .
C2 C 0.9672(5) 0.7044(3) 0.5201(3) 0.0468(10) Uani 1 1 d . . .
H2A H 0.9105 0.6976 0.4555 0.070 Uiso 1 1 calc R . .
H2B H 1.0669 0.7332 0.5048 0.070 Uiso 1 1 calc R . .
H2C H 0.9155 0.7551 0.5671 0.070 Uiso 1 1 calc R . .
C3 C 0.8063(5) 0.6839(3) 0.9541(2) 0.0396(8) Uani 1 1 d . . .
H3B H 0.8667 0.7481 0.9348 0.059 Uiso 1 1 calc R . .
H3C H 0.8102 0.6736 1.0294 0.059 Uiso 1 1 calc R . .
H3D H 0.7028 0.6960 0.9326 0.059 Uiso 1 1 calc R . .
C4 C 1.0165(4) 0.5624(3) 0.9363(3) 0.0384(8) Uani 1 1 d . . .
H4A H 1.0546 0.4978 0.8990 0.058 Uiso 1 1 calc R . .
H4B H 1.0170 0.5476 1.0109 0.058 Uiso 1 1 calc R . .
H4C H 1.0799 0.6264 0.9215 0.058 Uiso 1 1 calc R . .
C5 C 0.5880(3) 0.4921(2) 0.71787(19) 0.0215(6) Uani 1 1 d . . .
C6 C 0.5159(3) 0.3910(3) 0.7308(2) 0.0252(7) Uani 1 1 d . . .
H6A H 0.5735 0.3257 0.7382 0.030 Uiso 1 1 calc R . .
C7 C 0.3613(3) 0.3842(3) 0.7330(2) 0.0283(7) Uani 1 1 d . . .
H7A H 0.3140 0.3148 0.7426 0.034 Uiso 1 1 calc R . .
C8 C 0.2767(4) 0.4785(3) 0.7213(2) 0.0330(7) Uani 1 1 d . . .
H8A H 0.1710 0.4740 0.7228 0.040 Uiso 1 1 calc R . .
C9 C 0.3454(4) 0.5795(3) 0.7074(3) 0.0379(8) Uani 1 1 d . . .
H9A H 0.2871 0.6443 0.6988 0.046 Uiso 1 1 calc R . .
C10 C 0.4996(3) 0.5861(3) 0.7060(3) 0.0316(7) Uani 1 1 d . . .
H10A H 0.5460 0.6558 0.6969 0.038 Uiso 1 1 calc R . .
H1A H 0.784(4) 0.538(2) 0.539(2) 0.016(8) Uiso 1 1 d . . .
H3A H 0.920(4) 0.644(3) 0.782(2) 0.017(9) Uiso 1 1 d . . .

loop_
_atom_site_aniso_label
_atom_site_aniso_U_11
_atom_site_aniso_U_22
_atom_site_aniso_U_33
_atom_site_aniso_U_23
_atom_site_aniso_U_13
_atom_site_aniso_U_12
Si1 0.0190(4) 0.0235(4) 0.0217(3) 0.0013(3) -0.0005(3) -0.0013(3)
Cl1 0.0258(4) 0.0270(4) 0.0459(4) 0.0040(3) -0.0024(3) 0.0034(3)
N1 0.0237(14) 0.0365(16) 0.0216(12) -0.0023(11) -0.0031(10) -0.0060(11)
N2 0.0241(15) 0.0451(17) 0.0246(13) 0.0043(11) 0.0008(10) -0.0082(13)
N3 0.0272(14) 0.0284(14) 0.0218(11) 0.0057(11) -0.0005(11) -0.0105(12)
N4 0.0301(15) 0.0302(14) 0.0200(11) 0.0006(10) 0.0003(10) -0.0046(11)
C1 0.037(2) 0.070(3) 0.0296(16) 0.0049(18) 0.0056(13) 0.0114(18)
C2 0.058(3) 0.047(2) 0.0360(19) 0.0081(16) 0.0036(17) -0.015(2)
C3 0.057(2) 0.0334(19) 0.0279(16) -0.0026(13) 0.0050(15) -0.0005(17)
C4 0.038(2) 0.051(2) 0.0261(16) 0.0003(15) -0.0049(13) -0.0002(17)
C5 0.0207(14) 0.0255(15) 0.0184(12) -0.0004(12) -0.0004(9) -0.0017(11)
C6 0.0254(16) 0.0258(15) 0.0243(16) 0.0039(11) -0.0036(11) -0.0021(11)
C7 0.0272(16) 0.0334(17) 0.0243(15) -0.0007(11) 0.0005(12) -0.0093(12)
C8 0.0197(15) 0.046(2) 0.0334(16) -0.0037(14) -0.0006(12) -0.0031(13)
C9 0.0243(18) 0.0347(19) 0.0548(19) -0.0063(17) -0.0030(15) 0.0080(13)
C10 0.0236(17) 0.0274(17) 0.0438(17) -0.0006(14) 0.0010(14) -0.0012(13)

loop_
_atom_type_symbol
_atom_type_description
_atom_type_scat_dispersion_real
_atom_type_scat_dispersion_imag
_atom_type_scat_source
C C 0.0181 0.0091 'International Tables Vol C Tables 4.2.6.8 and 6.1.1.4'
H H 0.0000 0.0000 'International Tables Vol C Tables 4.2.6.8 and 6.1.1.4'
N N 0.0311 0.0180 'International Tables Vol C Tables 4.2.6.8 and 6.1.1.4'
Si Si 0.2541 0.3302 'International Tables Vol C Tables 4.2.6.8 and 6.1.1.4'
Cl Cl 0.3639 0.7018 'International Tables Vol C Tables 4.2.6.8 and 6.1.1.4'

loop_
_geom_angle_atom_site_label_1
_geom_angle_atom_site_label_2
_geom_angle_atom_site_label_3
_geom_angle
_geom_angle_site_symmetry_1
_geom_angle_site_symmetry_3
_geom_angle_publ_flag
N1 Si1 N3 106.08(14) . . ?
N1 Si1 C5 108.11(12) . . ?
N3 Si1 C5 114.74(14) . . ?
N1 Si1 Cl1 113.42(10) . . ?
N3 Si1 Cl1 109.09(10) . . ?
C5 Si1 Cl1 105.60(10) . . ?
Si1 Cl1 H3A 158.7(6) . 3_746 ?
N2 N1 Si1 119.36(19) . . ?
N2 N1 H1A 117(2) . . ?
Si1 N1 H1A 121(2) . . ?
N1 N2 C2 108.5(3) . . ?
N1 N2 C1 109.8(3) . . ?
C2 N2 C1 111.2(3) . . ?
N4 N3 Si1 120.6(2) . . ?
N4 N3 H3A 108(3) . . ?
Si1 N3 H3A 126(3) . . ?
N3 N4 C4 109.6(2) . . ?
N3 N4 C3 107.8(2) . . ?
C4 N4 C3 110.8(3) . . ?
N3 N4 H1A 137.9(7) . 2_665 ?
C4 N4 H1A 99.3(7) . 2_665 ?
C3 N4 H1A 88.8(7) . 2_665 ?
N2 C1 H1B 109.5 . . ?
N2 C1 H1C 109.5 . . ?
H1B C1 H1C 109.5 . . ?
N2 C1 H1D 109.5 . . ?
H1B C1 H1D 109.5 . . ?
H1C C1 H1D 109.5 . . ?
N2 C2 H2A 109.5 . . ?
N2 C2 H2B 109.5 . . ?
H2A C2 H2B 109.5 . . ?
N2 C2 H2C 109.5 . . ?
H2A C2 H2C 109.5 . . ?
H2B C2 H2C 109.5 . . ?
N4 C3 H3B 109.5 . . ?
N4 C3 H3C 109.5 . . ?
H3B C3 H3C 109.5 . . ?
N4 C3 H3D 109.5 . . ?
H3B C3 H3D 109.5 . . ?
H3C C3 H3D 109.5 . . ?
N4 C4 H4A 109.5 . . ?
N4 C4 H4B 109.5 . . ?
H4A C4 H4B 109.5 . . ?
N4 C4 H4C 109.5 . . ?
H4A C4 H4C 109.5 . . ?
H4B C4 H4C 109.5 . . ?
C10 C5 C6 117.8(3) . . ?
C10 C5 Si1 117.3(2) . . ?
C6 C5 Si1 124.9(2) . . ?
C7 C6 C5 121.2(3) . . ?
C7 C6 H6A 119.4 . . ?
C5 C6 H6A 119.4 . . ?
C8 C7 C6 119.9(3) . . ?
C8 C7 H7A 120.1 . . ?
C6 C7 H7A 120.1 . . ?
C9 C8 C7 120.1(3) . . ?
C9 C8 H8A 120.0 . . ?
C7 C8 H8A 120.0 . . ?
C8 C9 C10 119.9(3) . . ?
C8 C9 H9A 120.1 . . ?
C10 C9 H9A 120.1 . . ?
C9 C10 C5 121.3(3) . . ?
C9 C10 H10A 119.4 . . ?
C5 C10 H10A 119.4 . . ?

loop_
_geom_bond_atom_site_label_1
_geom_bond_atom_site_label_2
_geom_bond_distance
_geom_bond_site_symmetry_2
_geom_bond_publ_flag
Si1 N1 1.691(3) . ?
Si1 N3 1.697(3) . ?
Si1 C5 1.851(3) . ?
Si1 Cl1 2.0985(11) . ?
Cl1 H3A 3.12(3) 3_746 ?
N1 N2 1.422(4) . ?
N1 H1A 0.82(3) . ?
N2 C2 1.457(5) . ?
N2 C1 1.459(5) . ?
N3 N4 1.434(3) . ?
N3 H3A 0.71(3) . ?
N4 C4 1.457(4) . ?
N4 C3 1.462(4) . ?
N4 H1A 2.67(3) 2_665 ?
C1 H1B 0.9800 . ?
C1 H1C 0.9800 . ?
C1 H1D 0.9800 . ?
C2 H2A 0.9800 . ?
C2 H2B 0.9800 . ?
C2 H2C 0.9800 . ?
C3 H3B 0.9800 . ?
C3 H3C 0.9800 . ?
C3 H3D 0.9800 . ?
C4 H4A 0.9800 . ?
C4 H4B 0.9800 . ?
C4 H4C 0.9800 . ?
C5 C10 1.396(4) . ?
C5 C6 1.394(4) . ?
C6 C7 1.390(4) . ?
C6 H6A 0.9500 . ?
C7 C8 1.380(4) . ?
C7 H7A 0.9500 . ?
C8 C9 1.382(5) . ?
C8 H8A 0.9500 . ?
C9 C10 1.385(5) . ?
C9 H9A 0.9500 . ?
C10 H10A 0.9500 . ?

loop_
_geom_hbond_atom_site_label_D
_geom_hbond_atom_site_label_H
_geom_hbond_atom_site_label_A
_geom_hbond_distance_DH
_geom_hbond_distance_HA
_geom_hbond_distance_DA
_geom_hbond_angle_DHA
_geom_hbond_site_symmetry_A
N1 H1A N4 0.81(4) 2.68(4) 3.457(3) 160(2) 2_664
N3 H3a CL1 0.72(3) 3.11(3) 3.812(3) 166(3) 3_756
